data_1507114
loop_
_publ_author_name
'Liu, Pei-Hua'
'Li, Lei'
'Webb, Jeffrey A.'
'Zhang, Yi'
'Goroff, Nancy S.'

_publ_section_title
;
 Tetrabromobutatriene: completing the perhalocumulene series.
;
_journal_issue 13
_journal_name_full 'Organic letters'
_journal_page_first 2081
_journal_page_last 2083
_journal_paper_doi 10.1021/ol049734x
_journal_volume 6
_journal_year 2004
_chemical_formula_sum 'C28 H16 Br4 N4'
_chemical_formula_weight 728.09
_chemical_name_common tetrabromobutatriene
_chemical_name_systematic
; 
 ? 
;
_space_group_IT_number 2
_symmetry_cell_setting triclinic
_symmetry_space_group_name_Hall '-P 1'
_symmetry_space_group_name_H-M 'P -1'
_atom_sites_solution_hydrogens geom
_atom_sites_solution_primary direct
_atom_sites_solution_secondary difmap
_audit_creation_method SHELXL-97
_cell_angle_alpha 67.095(3)
_cell_angle_beta 85.570(3)
_cell_angle_gamma 79.756(3)
_cell_formula_units_Z 2
_cell_length_a 5.9234(10)
_cell_length_b 10.5590(18)
_cell_length_c 11.2497(19)
_cell_measurement_temperature 293(2)
_cell_volume 637.78(19)
_computing_cell_refinement 'Bruker SMART'
_computing_data_collection 'Bruker SMART'
_computing_data_reduction 'Bruker SAINT'
_computing_molecular_graphics 'Bruker SHELXTL'
_computing_publication_material 'Bruker SHELXTL'
_computing_structure_refinement 'SHELXL-97 (Sheldrick, 1997)'
_computing_structure_solution 'SHELXS-97 (Sheldrick, 1990)'
_diffrn_ambient_temperature 293(2)
_diffrn_measured_fraction_theta_full 0.984
_diffrn_measured_fraction_theta_max 0.984
_diffrn_measurement_device_type 'CCD area detector'
_diffrn_measurement_method 'phi and omega scans'
_diffrn_radiation_monochromator graphite
_diffrn_radiation_source 'fine-focus sealed tube'
_diffrn_radiation_type MoK\a
_diffrn_radiation_wavelength 0.71073
_diffrn_reflns_av_R_equivalents 0.0977
_diffrn_reflns_av_sigmaI/netI 0.0659
_diffrn_reflns_limit_h_max 6
_diffrn_reflns_limit_h_min -4
_diffrn_reflns_limit_k_max 11
_diffrn_reflns_limit_k_min -11
_diffrn_reflns_limit_l_max 11
_diffrn_reflns_limit_l_min -12
_diffrn_reflns_number 2904
_diffrn_reflns_theta_full 23.24
_diffrn_reflns_theta_max 23.24
_diffrn_reflns_theta_min 1.97
_exptl_absorpt_coefficient_mu 6.336
_exptl_absorpt_correction_type none
_exptl_crystal_colour brown
_exptl_crystal_density_diffrn 1.896
_exptl_crystal_density_meas 0
_exptl_crystal_density_method 'not measured'
_exptl_crystal_description needle
_exptl_crystal_F_000 352
_exptl_crystal_size_max '0.8 mm'
_exptl_crystal_size_mid '0.5 mm'
_exptl_crystal_size_min '0.7 mm'
_refine_diff_density_max 0.612
_refine_diff_density_min -1.647
_refine_diff_density_rms 0.282
_refine_ls_extinction_method none
_refine_ls_goodness_of_fit_ref 1.073
_refine_ls_hydrogen_treatment mixed
_refine_ls_matrix_type full
_refine_ls_number_parameters 163
_refine_ls_number_reflns 1809
_refine_ls_number_restraints 0
_refine_ls_restrained_S_all 1.073
_refine_ls_R_factor_all 0.0634
_refine_ls_R_factor_gt 0.0558
_refine_ls_shift/su_max 0.002
_refine_ls_shift/su_mean 0.000
_refine_ls_structure_factor_coef Fsqd
_refine_ls_weighting_details 'calc w=1/[\s^2^(Fo^2^)+(0.0921P)^2^+0.0000P] where P=(Fo^2^+2Fc^2^)/3'
_refine_ls_weighting_scheme calc
_refine_ls_wR_factor_gt 0.1330
_refine_ls_wR_factor_ref 0.1378
_reflns_number_gt 1500
_reflns_number_total 1809
_reflns_threshold_expression >2sigma(I)
_cod_data_source_file ol049734xsi20040211_114316.cif
_cod_data_source_block 444
_cod_depositor_comments
;
The following automatic conversions were performed:

'_symmetry_cell_setting' value 'Triclinic' changed to 'triclinic'
according to /home/saulius/struct/CIF-dictionaries/cif_core.dic
dictionary named 'cif_core.dic' version 2.4.1 from 2010-06-29.

Automatic conversion script
Id: cif_fix_values 1715 2011-07-08 13:25:40Z adriana 
;
_cod_original_sg_symbol_H-M P-1
_cod_database_code 1507114

loop_
_symmetry_equiv_pos_as_xyz
'x, y, z'
'-x, -y, -z'

loop_
_atom_site_label
_atom_site_type_symbol
_atom_site_fract_x
_atom_site_fract_y
_atom_site_fract_z
_atom_site_U_iso_or_equiv
_atom_site_adp_type
_atom_site_occupancy
_atom_site_symmetry_multiplicity
_atom_site_calc_flag
_atom_site_refinement_flags
Br1 Br 0.97895(10) 0.66865(6) 0.17846(5) 0.0355(3) Uani 1 1 d .
Br2 Br 0.61731(11) 0.46600(7) 0.31851(6) 0.0447(3) Uani 1 1 d .
C7 C 0.5891(11) 0.8272(7) 0.6743(7) 0.0406(16) Uani 1 1 d .
H7 H 0.6266 0.8679 0.5873 0.049 Uiso 1 1 calc R
N1 N 0.1263(9) 0.8503(5) 0.9083(4) 0.0322(12) Uani 1 1 d .
C14 C -0.0195(10) 0.9554(6) 0.8288(5) 0.0303(14) Uani 1 1 d .
C9 C 0.0328(11) 1.0198(6) 0.6936(5) 0.0314(14) Uani 1 1 d .
C4 C 0.4862(12) 0.6993(7) 0.9368(6) 0.0413(16) Uani 1 1 d .
H4 H 0.4556 0.6555 1.0244 0.050 Uiso 1 1 calc R
C13 C -0.2302(11) 1.0046(7) 0.8753(6) 0.0390(16) Uani 1 1 d .
H13 H -0.2648 0.9652 0.9629 0.047 Uiso 1 1 calc R
N2 N 0.2286(9) 0.9785(5) 0.6433(4) 0.0328(12) Uani 1 1 d .
C3 C 0.3230(10) 0.8081(6) 0.8583(5) 0.0289(13) Uani 1 1 d .
C12 C -0.3836(13) 1.1078(8) 0.7956(7) 0.0519(19) Uani 1 1 d .
H12 H -0.5225 1.1379 0.8284 0.062 Uiso 1 1 calc R
C5 C 0.6852(12) 0.6581(7) 0.8870(7) 0.0436(16) Uani 1 1 d .
H5 H 0.7901 0.5854 0.9404 0.052 Uiso 1 1 calc R
C8 C 0.3742(10) 0.8752(6) 0.7222(5) 0.0317(14) Uani 1 1 d .
C11 C -0.3324(12) 1.1709(7) 0.6607(7) 0.0454(17) Uani 1 1 d .
H11 H -0.4388 1.2412 0.6060 0.055 Uiso 1 1 calc R
C10 C -0.1302(12) 1.1286(7) 0.6125(6) 0.0412(16) Uani 1 1 d .
H10 H -0.0975 1.1714 0.5251 0.049 Uiso 1 1 calc R
C6 C 0.7377(12) 0.7225(7) 0.7558(7) 0.0439(17) Uani 1 1 d .
H6 H 0.8778 0.6926 0.7240 0.053 Uiso 1 1 calc R
C2 C 0.9574(10) 0.5149(6) 0.4454(6) 0.0308(13) Uani 1 1 d .
C1 C 0.8665(9) 0.5479(6) 0.3340(5) 0.0293(13) Uani 1 1 d .

loop_
_atom_site_aniso_label
_atom_site_aniso_U_11
_atom_site_aniso_U_22
_atom_site_aniso_U_33
_atom_site_aniso_U_23
_atom_site_aniso_U_13
_atom_site_aniso_U_12
Br1 0.0374(4) 0.0387(4) 0.0243(4) -0.0048(3) -0.0004(3) -0.0076(3)
Br2 0.0427(5) 0.0515(5) 0.0378(5) -0.0081(3) -0.0095(3) -0.0191(3)
C7 0.039(4) 0.045(4) 0.040(4) -0.020(3) 0.011(3) -0.009(3)
N1 0.043(3) 0.033(3) 0.020(2) -0.007(2) 0.002(2) -0.013(2)
C14 0.039(3) 0.029(3) 0.025(3) -0.009(3) 0.002(3) -0.013(3)
C9 0.044(4) 0.027(3) 0.023(3) -0.007(3) 0.001(3) -0.012(3)
C4 0.051(4) 0.042(4) 0.028(3) -0.008(3) -0.007(3) -0.011(3)
C13 0.047(4) 0.038(4) 0.031(4) -0.013(3) 0.010(3) -0.011(3)
N2 0.040(3) 0.035(3) 0.021(2) -0.009(2) 0.005(2) -0.006(2)
C3 0.037(3) 0.027(3) 0.025(3) -0.008(3) -0.001(3) -0.012(3)
C12 0.047(4) 0.045(4) 0.059(5) -0.019(4) 0.015(4) -0.006(3)
C5 0.044(4) 0.036(4) 0.045(4) -0.010(3) -0.007(3) -0.004(3)
C8 0.038(3) 0.036(3) 0.024(3) -0.010(3) 0.005(3) -0.016(3)
C11 0.052(4) 0.032(4) 0.043(4) -0.006(3) -0.001(3) -0.001(3)
C10 0.056(4) 0.035(4) 0.025(3) -0.004(3) -0.005(3) -0.003(3)
C6 0.046(4) 0.042(4) 0.047(4) -0.023(3) 0.001(3) -0.003(3)
C2 0.031(3) 0.030(3) 0.029(3) -0.009(3) 0.000(2) -0.005(3)
C1 0.030(3) 0.034(3) 0.021(3) -0.008(3) -0.005(2) -0.003(3)

loop_
_atom_type_symbol
_atom_type_description
_atom_type_scat_dispersion_real
_atom_type_scat_dispersion_imag
_atom_type_scat_source
C C 0.0033 0.0016 'International Tables Vol C Tables 4.2.6.8 and 6.1.1.4'
H H 0.0000 0.0000 'International Tables Vol C Tables 4.2.6.8 and 6.1.1.4'
N N 0.0061 0.0033 'International Tables Vol C Tables 4.2.6.8 and 6.1.1.4'
Br Br -0.2901 2.4595 'International Tables Vol C Tables 4.2.6.8 and 6.1.1.4'

loop_
_geom_angle_atom_site_label_1
_geom_angle_atom_site_label_2
_geom_angle_atom_site_label_3
_geom_angle
_geom_angle_site_symmetry_1
C6 C7 C8 119.8(6) .
C3 N1 C14 117.8(5) .
N1 C14 C13 120.6(5) .
N1 C14 C9 121.1(5) .
C13 C14 C9 118.4(6) .
N2 C9 C10 119.6(5) .
N2 C9 C14 121.4(5) .
C10 C9 C14 118.9(6) .
C5 C4 C3 120.9(6) .
C12 C13 C14 121.5(6) .
C8 N2 C9 117.6(5) .
N1 C3 C4 120.8(5) .
N1 C3 C8 120.5(5) .
C4 C3 C8 118.7(6) .
C13 C12 C11 120.1(7) .
C4 C5 C6 121.1(6) .
N2 C8 C7 120.2(5) .
N2 C8 C3 121.7(5) .
C7 C8 C3 118.1(6) .
C10 C11 C12 120.3(7) .
C11 C10 C9 120.9(6) .
C7 C6 C5 121.4(6) .
C2 C2 C1 178.5(9) 2_766
C2 C1 Br1 123.7(5) .
C2 C1 Br2 120.8(5) .
Br1 C1 Br2 115.5(3) .

loop_
_geom_bond_atom_site_label_1
_geom_bond_atom_site_label_2
_geom_bond_distance
_geom_bond_site_symmetry_2
Br1 C1 1.875(6) .
Br2 C1 1.889(6) .
C7 C6 1.351(9) .
C7 C8 1.430(9) .
N1 C3 1.334(8) .
N1 C14 1.335(8) .
C14 C13 1.408(9) .
C14 C9 1.438(8) .
C9 N2 1.329(8) .
C9 C10 1.417(9) .
C4 C5 1.342(9) .
C4 C3 1.408(9) .
C13 C12 1.353(10) .
N2 C8 1.324(8) .
C3 C8 1.448(8) .
C12 C11 1.433(10) .
C5 C6 1.400(10) .
C11 C10 1.351(10) .
C2 C2 1.266(11) 2_766
C2 C1 1.295(8) .
